data_4125466
loop_
_publ_author_name
'Bhattacharya, Papri'
'Heiden, Zachariah M.'
'Wiedner, Eric S.'
'Raugei, Simone'
'Piro, Nicholas A.'
'Kassel, W. Scott'
'Bullock, R. Morris'
'Mock, Michael T.'

_publ_section_title
;
 Ammonia Oxidation by Abstraction of Three Hydrogen Atoms from a Mo-NH3
 Complex.
;
_journal_issue 8
_journal_name_full 'Journal of the American Chemical Society'
_journal_page_first 2916
_journal_page_last 2919
_journal_paper_doi 10.1021/jacs.7b00002
_journal_volume 139
_journal_year 2017
_chemical_formula_moiety 'C30 H44 Mo N3 O P2, C32 H12 B F24, C3.5 H4'
_chemical_formula_sum 'C65.5 H60 B F24 Mo N3 O P2'
_chemical_formula_weight 1529.85
_space_group_crystal_system triclinic
_space_group_IT_number 2
_space_group_name_Hall '-P 1'
_space_group_name_H-M_alt 'P -1'
_symmetry_space_group_name_Hall '-P 1'
_symmetry_space_group_name_H-M 'P -1'
_atom_sites_solution_hydrogens mixed
_atom_sites_solution_primary direct
_audit_creation_date 2016-07-11
_audit_creation_method
;
Olex2 1.2
(compiled 2016.02.19 svn.r3266 for OlexSys, GUI svn.r5155)
;
_cell_angle_alpha 103.5782(18)
_cell_angle_beta 107.1871(19)
_cell_angle_gamma 95.011(2)
_cell_formula_units_Z 2
_cell_length_a 13.1536(9)
_cell_length_b 13.9867(9)
_cell_length_c 19.6553(11)
_cell_measurement_reflns_used 9987
_cell_measurement_temperature 100
_cell_measurement_theta_max 22.508
_cell_measurement_theta_min 2.232
_cell_volume 3309.9(4)
_computing_cell_refinement 'SAINT v8.34A (Bruker, 2013)'
_computing_data_reduction 'SAINT v8.34A (Bruker, 2013)'
_computing_molecular_graphics 'Olex2 (Dolomanov et al., 2009)'
_computing_publication_material 'Olex2 (Dolomanov et al., 2009)'
_computing_structure_refinement 'XL (Sheldrick, 2008)'
_computing_structure_solution 'XT (Sheldrick, 2015)'
_diffrn_ambient_temperature 100.
_diffrn_detector_area_resol_mean 8
_diffrn_measured_fraction_theta_full 1.000
_diffrn_measured_fraction_theta_max 1.000
_diffrn_measurement_device_type 'Bruker SMART APEX CCD area detector'
_diffrn_measurement_method '\w and \f scans'
_diffrn_radiation_monochromator graphite
_diffrn_radiation_type MoK\a
_diffrn_radiation_wavelength 0.71073
_diffrn_reflns_av_R_equivalents 0.0683
_diffrn_reflns_av_unetI/netI 0.0587
_diffrn_reflns_Laue_measured_fraction_full 1.000
_diffrn_reflns_Laue_measured_fraction_max 1.000
_diffrn_reflns_limit_h_max 16
_diffrn_reflns_limit_h_min -16
_diffrn_reflns_limit_k_max 17
_diffrn_reflns_limit_k_min -17
_diffrn_reflns_limit_l_max 23
_diffrn_reflns_limit_l_min -23
_diffrn_reflns_number 67166
_diffrn_reflns_point_group_measured_fraction_full 1.000
_diffrn_reflns_point_group_measured_fraction_max 1.000
_diffrn_reflns_theta_full 25.681
_diffrn_reflns_theta_max 25.681
_diffrn_reflns_theta_min 1.625
_diffrn_source 'sealed tube'
_exptl_absorpt_coefficient_mu 0.359
_exptl_absorpt_correction_T_max 0.7460
_exptl_absorpt_correction_T_min 0.7041
_exptl_absorpt_correction_type multi-scan
_exptl_absorpt_process_details
;
SADABS-2014/5 (Bruker,2014/5) was used for absorption correction.
wR2(int) was 0.0642 before and 0.0558 after correction.
The Ratio of minimum to maximum transmission is 0.9438.
The \l/2 correction factor is 0.00150.
;
_exptl_crystal_colour yellow
_exptl_crystal_colour_primary yellow
_exptl_crystal_density_diffrn 1.535
_exptl_crystal_description plate
_exptl_crystal_F_000 1550
_exptl_crystal_recrystallization_method 'Crystallized from toluene DCM, pentane.'
_exptl_crystal_size_max 0.2
_exptl_crystal_size_mid 0.19
_exptl_crystal_size_min 0.05
_refine_diff_density_max 0.568
_refine_diff_density_min -0.490
_refine_diff_density_rms 0.072
_refine_ls_extinction_method none
_refine_ls_goodness_of_fit_ref 1.004
_refine_ls_hydrogen_treatment mixed
_refine_ls_matrix_type full
_refine_ls_number_parameters 1090
_refine_ls_number_reflns 12556
_refine_ls_number_restraints 1487
_refine_ls_restrained_S_all 0.969
_refine_ls_R_factor_all 0.0713
_refine_ls_R_factor_gt 0.0436
_refine_ls_shift/su_max 0.001
_refine_ls_shift/su_mean 0.000
_refine_ls_structure_factor_coef Fsqd
_refine_ls_weighting_details 'w=1/[\s^2^(Fo^2^)+(0.0425P)^2^+2.9889P] where P=(Fo^2^+2Fc^2^)/3'
_refine_ls_weighting_scheme calc
_refine_ls_wR_factor_gt 0.0915
_refine_ls_wR_factor_ref 0.1026
_reflns_Friedel_coverage 0.000
_reflns_number_gt 9225
_reflns_number_total 12556
_reflns_threshold_expression 'I > 2\s(I)'
_cod_data_source_file ja7b00002_si_001.cif
_cod_data_source_block pnl210
_cod_depositor_comments 'Adding full bibliography for 4125466--4125467.cif.'
_cod_original_formula_sum 'C65.50 H60 B F24 Mo N3 O P2'
_cod_database_code 4125466
_shelx_space_group_comment
;
The symmetry employed for this shelxl refinement is uniquely defined
by the following loop, which should always be used as a source of
symmetry information in preference to the above space-group names.
They are only intended as comments.
;
_shelx_estimated_absorpt_t_max 0.982
_shelx_estimated_absorpt_t_min 0.932
_olex2_refinement_description
;
1. Fixed Uiso
 At 1.2 times of:
  All C(H) groups, All C(H,H) groups
 At 1.5 times of:
  All C(H,H,H) groups, All N(H,H,H) groups
2. Restrained distances
 F12-C124 \\sim F121-C124 \\sim F122-C124 \\sim F10-C124 \\sim F117-C124 \\sim
F118-C124 \\sim F11-
 C124 \\sim F119-C124 \\sim F120-C124
 with sigma of 0.02
 N1-H1A \\sim N1-H1B
 with sigma of 0.02
3. Rigid bond restraints
 All non-hydrogen atoms
 with sigma for 1-2 distances of 0.01 and sigma for 1-3 distances of 0.01
4. Uiso/Uaniso restraints and constraints
All non-hydrogen atoms have similar U: within 2A with sigma of 0.04 and sigma
for terminal atoms of 0.08
Uanis(F11) \\sim Ueq, Uanis(F118) \\sim Ueq, Uanis(F117) \\sim Ueq, Uanis(F10)
\\sim Ueq, Uanis(F122) \\sim Ueq, Uanis(F121) \\sim Ueq, Uanis(F12) \\sim Ueq,
Uanis(F120) \\sim Ueq, Uanis(F119) \\sim Ueq, Uanis(F4) \\sim Ueq: with sigma
of 0.01 and sigma for terminal atoms of 0.02
Uanis(F121) = Uanis(F11)
5. Others
 1*[Sof(F10)+Sof(F11)+Sof(F12)]+1*[Sof(F117)+Sof(F119)+Sof(F121)]+1*[Sof(F118)+
 Sof(F120)+Sof(F122)]=1 with esd of 0.001
 Sof(F124)=Sof(F126)=Sof(F128)=1-FVAR(1)
 Sof(F125)=Sof(F127)=Sof(F129)=FVAR(1)
 Sof(F130)=Sof(F132)=Sof(F134)=1-FVAR(2)
 Sof(F131)=Sof(F133)=Sof(F135)=FVAR(2)
 Sof(F10)=Sof(F11)=Sof(F12)=FVAR(3)
 Sof(F1)=Sof(F2)=Sof(F3)=1-FVAR(4)
 Sof(F113)=Sof(F114)=Sof(F115)=FVAR(4)
 Sof(F4)=Sof(F5)=Sof(F6)=1-FVAR(5)
 Sof(F101)=Sof(F102)=Sof(F103)=FVAR(5)
 Sof(F7)=Sof(F8)=Sof(F9)=1-FVAR(6)
 Sof(F107)=Sof(F108)=Sof(F109)=FVAR(6)
 Sof(F117)=Sof(F119)=Sof(F121)=FVAR(7)
 Sof(F118)=Sof(F120)=Sof(F122)=FVAR(8)
 Fixed Sof: C1T(0.5) H1TA(0.5) H1TB(0.5) H1TC(0.5) H2T(0.5)
6.a Secondary CH2 refined with riding coordinates:
 C19(H19A,H19B), C20(H20A,H20B), C21(H21A,H21B), C22(H22A,H22B)
6.b Aromatic/amide H refined with riding coordinates:
 C2(H2), C3(H3), C4(H4), C5(H5), C6(H6), C8(H8), C9(H9), C10(H10), C11(H11),
 C12(H12), C14(H14), C15(H15), C16(H16), C17(H17), C18(H18), C102(H102),
 C104(H104), C106(H106), C110(H110), C112(H112), C114(H114), C118(H118),
 C120(H120), C122(H122), C126(H126), C128(H128), C130(H130), C2T(H2T), C3T(H3T),
  C4T(H4T)
6.c Idealised Me refined as rotating group:
 C24(H24A,H24B,H24C), C25(H25A,H25B,H25C), C26(H26A,H26B,H26C), C28(H28A,H28B,
 H28C), C29(H29A,H29B,H29C), C30(H30A,H30B,H30C), C1T(H1TA,H1TB,H1TC)
;
_shelx_shelxl_version_number 2014/7
_olex2_exptl_crystal_mounting_method 'Mounted in NVH imersion oil on a nylon fiber.'
_olex2_submission_special_instructions 'No special instructions were received'

loop_
_space_group_symop_operation_xyz
'x, y, z'
'-x, -y, -z'

loop_
_atom_site_label
_atom_site_type_symbol
_atom_site_fract_x
_atom_site_fract_y
_atom_site_fract_z
_atom_site_U_iso_or_equiv
_atom_site_adp_type
_atom_site_occupancy
_atom_site_site_symmetry_order
_atom_site_calc_flag
_atom_site_refinement_flags_posn
_atom_site_refinement_flags_adp
_atom_site_refinement_flags_occupancy
_atom_site_disorder_assembly
_atom_site_disorder_group
Mo1 Mo 0.76064(2) 0.52389(2) 0.11541(2) 0.01875(8) Uani 1 1 d . U . . .
P1 P 0.78215(6) 0.70050(5) 0.12271(4) 0.01570(17) Uani 1 1 d . U . . .
P2 P 0.87140(6) 0.61846(6) 0.24259(4) 0.01836(17) Uani 1 1 d . U . . .
O1 O 0.52410(18) 0.55666(18) 0.09008(14) 0.0370(6) Uani 1 1 d . U . . .
N1 N 0.7173(3) 0.4188(2) 0.17851(18) 0.0326(7) Uani 1 1 d D U . . .
H1A H 0.673(3) 0.443(3) 0.2091(19) 0.049 Uiso 1 1 d DR . . . .
H1B H 0.673(3) 0.355(2) 0.1461(19) 0.049 Uiso 1 1 d DR . . . .
H1C H 0.775(3) 0.400(3) 0.213(2) 0.049 Uiso 1 1 d R . . . .
N2 N 1.00245(19) 0.70161(17) 0.17720(13) 0.0174(5) Uani 1 1 d . U . . .
N3 N 0.8135(2) 0.80176(18) 0.26778(13) 0.0191(5) Uani 1 1 d . U . . .
C1 C 0.6148(3) 0.5459(2) 0.10297(18) 0.0250(7) Uani 1 1 d . U . . .
C2 C 0.7391(3) 0.4663(2) -0.00912(17) 0.0286(8) Uani 1 1 d . U . . .
H2 H 0.6820 0.4813 -0.0456 0.034 Uiso 1 1 calc R . . . .
C3 C 0.8441(3) 0.5230(2) 0.02569(17) 0.0250(7) Uani 1 1 d . U . . .
H3 H 0.8689 0.5841 0.0180 0.030 Uiso 1 1 calc R . . . .
C4 C 0.9060(3) 0.4731(2) 0.07394(17) 0.0238(7) Uani 1 1 d . U . . .
H4 H 0.9800 0.4935 0.1030 0.029 Uiso 1 1 calc R . . . .
C5 C 0.8383(3) 0.3884(2) 0.07104(19) 0.0291(8) Uani 1 1 d . U . . .
H5 H 0.8583 0.3417 0.0986 0.035 Uiso 1 1 calc R . . . .
C6 C 0.7344(3) 0.3838(2) 0.01996(19) 0.0327(8) Uani 1 1 d . U . . .
H6 H 0.6730 0.3341 0.0077 0.039 Uiso 1 1 calc R . . . .
C7 C 0.7135(2) 0.7429(2) 0.04236(16) 0.0181(6) Uani 1 1 d . U . . .
C8 C 0.7449(3) 0.8390(2) 0.03949(17) 0.0228(7) Uani 1 1 d . U . . .
H8 H 0.8040 0.8818 0.0786 0.027 Uiso 1 1 calc R . . . .
C9 C 0.6909(3) 0.8731(3) -0.01980(18) 0.0296(8) Uani 1 1 d . U . . .
H9 H 0.7128 0.9389 -0.0212 0.036 Uiso 1 1 calc R . . . .
C10 C 0.6056(3) 0.8114(3) -0.07655(17) 0.0303(8) Uani 1 1 d . U . . .
H10 H 0.5686 0.8346 -0.1173 0.036 Uiso 1 1 calc R . . . .
C11 C 0.5735(3) 0.7160(3) -0.07447(18) 0.0303(8) Uani 1 1 d . U . . .
H11 H 0.5146 0.6736 -0.1140 0.036 Uiso 1 1 calc R . . . .
C12 C 0.6265(2) 0.6815(2) -0.01517(17) 0.0234(7) Uani 1 1 d . U . . .
H12 H 0.6034 0.6159 -0.0138 0.028 Uiso 1 1 calc R . . . .
C13 C 0.9116(3) 0.5397(2) 0.30501(17) 0.0228(7) Uani 1 1 d . U . . .
C14 C 0.8670(3) 0.5351(3) 0.3602(2) 0.0387(9) Uani 1 1 d . U . . .
H14 H 0.8180 0.5785 0.3696 0.046 Uiso 1 1 calc R . . . .
C15 C 0.8933(4) 0.4679(3) 0.4017(2) 0.0497(11) Uani 1 1 d . U . . .
H15 H 0.8614 0.4645 0.4387 0.060 Uiso 1 1 calc R . . . .
C16 C 0.9661(3) 0.4058(3) 0.3892(2) 0.0458(10) Uani 1 1 d . U . . .
H16 H 0.9849 0.3605 0.4183 0.055 Uiso 1 1 calc R . . . .
C17 C 1.0113(3) 0.4096(2) 0.33489(19) 0.0338(8) Uani 1 1 d . U . . .
H17 H 1.0615 0.3671 0.3266 0.041 Uiso 1 1 calc R . . . .
C18 C 0.9836(3) 0.4750(2) 0.29252(18) 0.0265(7) Uani 1 1 d . U . . .
H18 H 1.0139 0.4763 0.2544 0.032 Uiso 1 1 calc R . . . .
C19 C 0.9237(2) 0.7628(2) 0.14862(16) 0.0172(6) Uani 1 1 d . U . . .
H19A H 0.9358 0.7781 0.1047 0.021 Uiso 1 1 calc R . . . .
H19B H 0.9355 0.8268 0.1868 0.021 Uiso 1 1 calc R . . . .
C20 C 1.0003(2) 0.6909(2) 0.24908(16) 0.0198(6) Uani 1 1 d . U . . .
H20A H 1.0115 0.7580 0.2836 0.024 Uiso 1 1 calc R . . . .
H20B H 1.0605 0.6571 0.2697 0.024 Uiso 1 1 calc R . . . .
C21 C 0.7353(2) 0.7793(2) 0.19365(15) 0.0188(6) Uani 1 1 d . U . . .
H21A H 0.7220 0.8425 0.1810 0.023 Uiso 1 1 calc R . . . .
H21B H 0.6662 0.7443 0.1931 0.023 Uiso 1 1 calc R . . . .
C22 C 0.8158(3) 0.7145(2) 0.29635(16) 0.0206(7) Uani 1 1 d . U . . .
H22A H 0.7418 0.6871 0.2927 0.025 Uiso 1 1 calc R . . . .
H22B H 0.8611 0.7339 0.3492 0.025 Uiso 1 1 calc R . . . .
C23 C 1.1135(2) 0.7355(2) 0.17552(17) 0.0230(7) Uani 1 1 d . U . . .
C24 C 1.1077(3) 0.7217(3) 0.09484(19) 0.0320(8) Uani 1 1 d . U . . .
H24A H 1.0773 0.6522 0.0665 0.048 Uiso 1 1 calc GR . . . .
H24B H 1.1804 0.7381 0.0926 0.048 Uiso 1 1 calc GR . . . .
H24C H 1.0616 0.7659 0.0736 0.048 Uiso 1 1 calc GR . . . .
C25 C 1.1580(3) 0.8447(2) 0.22033(19) 0.0294(8) Uani 1 1 d . U . . .
H25A H 1.1125 0.8882 0.1977 0.044 Uiso 1 1 calc GR . . . .
H25B H 1.2319 0.8623 0.2206 0.044 Uiso 1 1 calc GR . . . .
H25C H 1.1582 0.8532 0.2713 0.044 Uiso 1 1 calc GR . . . .
C26 C 1.1910(3) 0.6687(2) 0.2066(2) 0.0324(8) Uani 1 1 d . U . . .
H26A H 1.2062 0.6835 0.2603 0.049 Uiso 1 1 calc GR . . . .
H26B H 1.2585 0.6813 0.1961 0.049 Uiso 1 1 calc GR . . . .
H26C H 1.1577 0.5985 0.1834 0.049 Uiso 1 1 calc GR . . . .
C27 C 0.8069(3) 0.8965(2) 0.32085(17) 0.0269(7) Uani 1 1 d . U . . .
C28 C 0.8272(3) 0.9836(2) 0.28904(19) 0.0413(10) Uani 1 1 d . U . . .
H28A H 0.8927 0.9800 0.2751 0.062 Uiso 1 1 calc GR . . . .
H28B H 0.8363 1.0469 0.3264 0.062 Uiso 1 1 calc GR . . . .
H28C H 0.7656 0.9798 0.2452 0.062 Uiso 1 1 calc GR . . . .
C29 C 0.8979(3) 0.9134(2) 0.39385(17) 0.0326(8) Uani 1 1 d . U . . .
H29A H 0.8819 0.8648 0.4195 0.049 Uiso 1 1 calc GR . . . .
H29B H 0.9045 0.9811 0.4250 0.049 Uiso 1 1 calc GR . . . .
H29C H 0.9659 0.9052 0.3840 0.049 Uiso 1 1 calc GR . . . .
C30 C 0.6983(3) 0.8929(3) 0.3337(2) 0.0498(11) Uani 1 1 d . U . . .
H30A H 0.6408 0.8848 0.2867 0.075 Uiso 1 1 calc GR . . . .
H30B H 0.6980 0.9552 0.3691 0.075 Uiso 1 1 calc GR . . . .
H30C H 0.6860 0.8365 0.3535 0.075 Uiso 1 1 calc GR . . . .
F1 F 0.091(3) 0.149(5) 0.350(2) 0.077(11) Uani 0.120(18) 1 d . U P A 2
F2 F 0.134(4) 0.125(4) 0.457(3) 0.076(10) Uani 0.120(18) 1 d . U P A 2
F3 F 0.183(3) 0.2485(19) 0.444(3) 0.057(9) Uani 0.120(18) 1 d . U P A 2
F4 F 0.435(4) -0.133(3) 0.0402(16) 0.063(9) Uani 0.129(19) 1 d . U P B 2
F5 F 0.461(4) -0.1808(19) 0.133(3) 0.066(13) Uani 0.129(19) 1 d . U P B 2
F6 F 0.336(3) -0.113(4) 0.096(3) 0.051(10) Uani 0.129(19) 1 d . U P B 2
F7 F 0.926(3) 0.200(3) 0.455(3) 0.035(5) Uani 0.32(7) 1 d . U P C 2
F8 F 0.845(3) 0.115(2) 0.5054(18) 0.029(4) Uani 0.32(7) 1 d . U P C 2
F9 F 0.940(5) 0.253(3) 0.5694(18) 0.065(9) Uani 0.32(7) 1 d . U P C 2
F10 F 0.416(3) -0.099(2) 0.4734(9) 0.036(6) Uani 0.100(6) 1 d D U P D 3
F11 F 0.3188(17) -0.1776(16) 0.3730(14) 0.028(2) Uani 0.100(6) 1 d D U P D 3
F12 F 0.5019(16) -0.120(2) 0.404(2) 0.051(7) Uani 0.100(6) 1 d D U P D 3
F101 F 0.3278(5) -0.1069(6) 0.0725(4) 0.0477(15) Uani 0.871(19) 1 d . U P B 1
F102 F 0.4167(5) -0.1723(3) 0.1535(2) 0.0495(12) Uani 0.871(19) 1 d . U P B 1
F103 F 0.4692(4) -0.1664(4) 0.0617(4) 0.0532(16) Uani 0.871(19) 1 d . U P B 1
F104 F 0.79278(17) 0.07957(14) 0.13667(13) 0.0458(6) Uani 1 1 d . U . . .
F105 F 0.70842(18) 0.19204(15) 0.10190(11) 0.0441(5) Uani 1 1 d . U . . .
F106 F 0.81138(15) 0.22125(15) 0.21394(11) 0.0388(5) Uani 1 1 d . U . . .
F107 F 0.8592(17) 0.1279(15) 0.5152(11) 0.054(3) Uani 0.68(7) 1 d . U P C 1
F108 F 0.9630(10) 0.2702(10) 0.5541(12) 0.052(3) Uani 0.68(7) 1 d . U P C 1
F109 F 0.9156(13) 0.1873(11) 0.4401(8) 0.035(2) Uani 0.68(7) 1 d . U P C 1
F110 F 0.57017(18) 0.48139(18) 0.56944(12) 0.0581(7) Uani 1 1 d . U . . .
F111 F 0.73108(18) 0.48588(19) 0.63935(11) 0.0603(7) Uani 1 1 d . U . . .
F112 F 0.7044(2) 0.56004(17) 0.55440(15) 0.0753(8) Uani 1 1 d . U . . .
F113 F 0.1211(6) 0.2073(7) 0.3732(5) 0.084(3) Uani 0.880(18) 1 d . U P A 1
F114 F 0.2109(5) 0.2313(4) 0.4866(5) 0.081(2) Uani 0.880(18) 1 d . U P A 1
F115 F 0.1058(5) 0.0935(4) 0.4269(4) 0.0543(13) Uani 0.880(18) 1 d . U P A 1
F117 F 0.3706(10) -0.1275(11) 0.4568(9) 0.068(4) Uani 0.397(12) 1 d D U P D 2
F118 F 0.3182(7) -0.1636(4) 0.4048(6) 0.057(3) Uani 0.503(12) 1 d D U P D 1
F119 F 0.3819(11) -0.1758(9) 0.3414(7) 0.062(5) Uani 0.397(12) 1 d D U P D 2
F120 F 0.4164(8) -0.1600(7) 0.3371(5) 0.0315(19) Uani 0.503(12) 1 d D U P D 1
F121 F 0.5125(7) -0.0918(10) 0.4370(7) 0.028(2) Uani 0.397(12) 1 d D U P D 2
F122 F 0.4921(10) -0.1047(10) 0.4503(7) 0.085(5) Uani 0.503(12) 1 d D U P D 1
F124 F 0.1456(9) 0.2699(10) 0.0902(6) 0.079(4) Uani 0.488(10) 1 d . U P E 2
F125 F 0.1575(8) 0.2394(6) 0.1068(6) 0.052(3) Uani 0.512(10) 1 d . U P E 1
F126 F 0.1028(4) 0.2529(8) 0.1822(4) 0.075(3) Uani 0.488(10) 1 d . U P E 2
F127 F 0.1077(4) 0.3304(6) 0.1892(3) 0.046(2) Uani 0.512(10) 1 d . U P E 1
F128 F 0.1151(5) 0.3918(5) 0.1619(5) 0.079(4) Uani 0.488(10) 1 d . U P E 2
F129 F 0.1599(5) 0.3919(4) 0.1140(3) 0.058(2) Uani 0.512(10) 1 d . U P E 1
F130 F 0.5889(12) 0.5889(10) 0.3562(7) 0.064(3) Uani 0.50(3) 1 d . U P F 2
F131 F 0.539(2) 0.6095(10) 0.3509(9) 0.093(5) Uani 0.50(3) 1 d . U P F 1
F132 F 0.4615(9) 0.6304(8) 0.2806(14) 0.097(6) Uani 0.50(3) 1 d . U P F 2
F133 F 0.4609(11) 0.6137(13) 0.2414(10) 0.085(4) Uani 0.50(3) 1 d . U P F 1
F134 F 0.5814(16) 0.5608(12) 0.2476(8) 0.095(4) Uani 0.50(3) 1 d . U P F 2
F135 F 0.6010(11) 0.5531(8) 0.2637(10) 0.081(4) Uani 0.50(3) 1 d . U P F 1
C101 C 0.5305(2) 0.1353(2) 0.25678(15) 0.0154(6) Uani 1 1 d . U . . .
C102 C 0.6195(2) 0.1684(2) 0.23735(15) 0.0161(6) Uani 1 1 d . U . . .
H102 H 0.6632 0.2311 0.2656 0.019 Uiso 1 1 calc R . . . .
C103 C 0.6456(2) 0.1128(2) 0.17841(15) 0.0172(6) Uani 1 1 d . U . . .
C104 C 0.5845(2) 0.0204(2) 0.13575(16) 0.0191(6) Uani 1 1 d . U . . .
H104 H 0.6026 -0.0178 0.0955 0.023 Uiso 1 1 calc R . . . .
C105 C 0.4972(2) -0.0140(2) 0.15339(16) 0.0185(6) Uani 1 1 d . U . . .
C106 C 0.4703(2) 0.0429(2) 0.21222(15) 0.0175(6) Uani 1 1 d . U . . .
H106 H 0.4085 0.0176 0.2223 0.021 Uiso 1 1 calc R . . . .
C107 C 0.7391(3) 0.1515(2) 0.15868(18) 0.0258(7) Uani 1 1 d . U . . .
C108 C 0.4291(3) -0.1137(2) 0.10982(18) 0.0267(7) Uani 1 1 d . U . . .
C109 C 0.6014(2) 0.2579(2) 0.39729(15) 0.0161(6) Uani 1 1 d . U . . .
C110 C 0.6962(2) 0.2188(2) 0.41573(15) 0.0161(6) Uani 1 1 d . U . . .
H110 H 0.7039 0.1613 0.3819 0.019 Uiso 1 1 calc R . . . .
C111 C 0.7805(2) 0.2608(2) 0.48191(16) 0.0179(6) Uani 1 1 d . U . . .
C112 C 0.7738(2) 0.3449(2) 0.53243(16) 0.0192(6) Uani 1 1 d . U . . .
H112 H 0.8321 0.3747 0.5769 0.023 Uiso 1 1 calc R . . . .
C113 C 0.6797(2) 0.3847(2) 0.51637(16) 0.0224(7) Uani 1 1 d . U . . .
C114 C 0.5958(2) 0.3420(2) 0.45102(16) 0.0208(7) Uani 1 1 d . U . . .
H114 H 0.5318 0.3706 0.4420 0.025 Uiso 1 1 calc R . . . .
C115 C 0.8770(3) 0.2113(2) 0.49945(18) 0.0273(8) Uani 1 1 d . U . . .
C116 C 0.6712(3) 0.4776(3) 0.5694(2) 0.0395(9) Uani 1 1 d . U . . .
C117 C 0.4163(2) 0.1424(2) 0.35185(15) 0.0167(6) Uani 1 1 d . U . . .
C118 C 0.4377(2) 0.0503(2) 0.36422(15) 0.0193(6) Uani 1 1 d . U . . .
H118 H 0.4975 0.0251 0.3533 0.023 Uiso 1 1 calc R . . . .
C119 C 0.3756(3) -0.0054(2) 0.39158(17) 0.0229(7) Uani 1 1 d . U . . .
C120 C 0.2886(3) 0.0294(2) 0.40933(17) 0.0256(7) Uani 1 1 d . U . . .
H120 H 0.2449 -0.0088 0.4276 0.031 Uiso 1 1 calc R . . . .
C121 C 0.2672(3) 0.1214(2) 0.39967(18) 0.0249(7) Uani 1 1 d . U . . .
C122 C 0.3296(2) 0.1760(2) 0.37133(16) 0.0219(7) Uani 1 1 d . U . . .
H122 H 0.3124 0.2386 0.3650 0.026 Uiso 1 1 calc R . . . .
C123 C 0.1751(3) 0.1624(3) 0.4197(3) 0.0443(10) Uani 1 1 d . U . . .
C124 C 0.4032(3) -0.1047(3) 0.4012(2) 0.0409(9) Uani 1 1 d D U . . .
C125 C 0.4401(2) 0.2917(2) 0.28699(15) 0.0173(6) Uani 1 1 d . U . . .
C126 C 0.3332(3) 0.2721(2) 0.23910(16) 0.0223(7) Uani 1 1 d . U . . .
H126 H 0.2912 0.2083 0.2283 0.027 Uiso 1 1 calc R . . . .
C127 C 0.2867(3) 0.3437(3) 0.20690(17) 0.0287(8) Uani 1 1 d . U . . .
C128 C 0.3449(3) 0.4375(3) 0.22125(18) 0.0309(8) Uani 1 1 d . U . . .
H128 H 0.3128 0.4863 0.1998 0.037 Uiso 1 1 calc R . . . .
C129 C 0.4499(3) 0.4584(2) 0.26717(19) 0.0273(7) Uani 1 1 d . U . . .
C130 C 0.4969(3) 0.3866(2) 0.29875(17) 0.0224(7) Uani 1 1 d . U . . .
H130 H 0.5704 0.4029 0.3294 0.027 Uiso 1 1 calc R . . . .
C131 C 0.1721(3) 0.3189(3) 0.1569(2) 0.0428(10) Uani 1 1 d . U . . .
C132 C 0.5159(3) 0.5595(3) 0.2861(3) 0.0430(10) Uani 1 1 d . U . . .
B1 B 0.4965(3) 0.2065(2) 0.32313(18) 0.0167(7) Uani 1 1 d . U . . .
C1T C 0.0437(8) 0.0748(7) 0.1698(6) 0.072(3) Uani 0.5 1 d . U P G 1
H1TA H 0.0297 0.1434 0.1818 0.108 Uiso 0.5 1 calc GR . P G 1
H1TB H 0.1197 0.0736 0.1951 0.108 Uiso 0.5 1 calc GR . P G 1
H1TC H -0.0024 0.0324 0.1860 0.108 Uiso 0.5 1 calc GR . P G 1
C2T C 0.0157(5) 0.0313(4) 0.0763(4) 0.0902(19) Uani 1 1 d . U . . .
H2T H 0.0238 0.0531 0.1274 0.108 Uiso 0.5 1 calc R . P G 2
C3T C 0.0780(5) -0.0270(4) 0.0531(4) 0.093(2) Uani 1 1 d . U . . .
H3T H 0.1332 -0.0465 0.0881 0.111 Uiso 1 1 calc R . . . .
C4T C 0.0650(5) -0.0614(4) -0.0223(4) 0.097(2) Uani 1 1 d . U . . .
H4T H 0.1101 -0.1051 -0.0378 0.117 Uiso 1 1 calc R . . . .

loop_
_atom_site_aniso_label
_atom_site_aniso_U_11
_atom_site_aniso_U_22
_atom_site_aniso_U_33
_atom_site_aniso_U_23
_atom_site_aniso_U_13
_atom_site_aniso_U_12
Mo1 0.01912(14) 0.01263(13) 0.02289(15) 0.00261(11) 0.00645(11) 0.00204(10)
P1 0.0154(4) 0.0144(4) 0.0157(4) 0.0033(3) 0.0032(3) 0.0030(3)
P2 0.0201(4) 0.0168(4) 0.0200(4) 0.0071(3) 0.0066(3) 0.0061(3)
O1 0.0204(13) 0.0385(14) 0.0474(16) 0.0060(12) 0.0093(11) 0.0030(11)
N1 0.0332(18) 0.0229(15) 0.0438(19) 0.0122(14) 0.0144(15) 0.0005(13)
N2 0.0144(12) 0.0164(12) 0.0205(13) 0.0055(10) 0.0035(10) 0.0038(10)
N3 0.0238(14) 0.0184(13) 0.0138(12) 0.0037(10) 0.0032(11) 0.0092(11)
C1 0.0259(18) 0.0174(16) 0.0283(18) 0.0006(13) 0.0093(14) 0.0001(13)
C2 0.0248(18) 0.0353(19) 0.0191(17) -0.0036(14) 0.0049(14) 0.0091(15)
C3 0.0277(18) 0.0228(16) 0.0251(17) 0.0012(13) 0.0137(14) 0.0044(14)
C4 0.0193(16) 0.0203(16) 0.0284(18) -0.0002(13) 0.0077(14) 0.0049(13)
C5 0.0331(19) 0.0186(16) 0.039(2) 0.0039(14) 0.0184(16) 0.0098(14)
C6 0.0293(19) 0.0216(17) 0.040(2) -0.0089(15) 0.0159(16) -0.0021(14)
C7 0.0178(15) 0.0220(16) 0.0158(15) 0.0047(12) 0.0060(12) 0.0091(12)
C8 0.0248(17) 0.0214(16) 0.0219(16) 0.0054(13) 0.0063(14) 0.0086(13)
C9 0.036(2) 0.0292(18) 0.0305(19) 0.0148(15) 0.0127(16) 0.0169(15)
C10 0.037(2) 0.043(2) 0.0161(16) 0.0104(15) 0.0089(15) 0.0230(17)
C11 0.0220(17) 0.040(2) 0.0197(17) -0.0010(15) -0.0016(14) 0.0107(15)
C12 0.0218(17) 0.0226(16) 0.0234(17) 0.0050(13) 0.0046(13) 0.0053(13)
C13 0.0264(17) 0.0212(16) 0.0224(17) 0.0096(13) 0.0067(14) 0.0065(13)
C14 0.054(2) 0.039(2) 0.037(2) 0.0217(17) 0.0227(19) 0.0220(19)
C15 0.072(3) 0.055(3) 0.046(2) 0.036(2) 0.034(2) 0.027(2)
C16 0.066(3) 0.038(2) 0.043(2) 0.0310(19) 0.014(2) 0.019(2)
C17 0.041(2) 0.0218(17) 0.038(2) 0.0131(15) 0.0068(17) 0.0114(16)
C18 0.0340(19) 0.0189(16) 0.0259(18) 0.0075(14) 0.0071(15) 0.0072(14)
C19 0.0175(15) 0.0160(15) 0.0178(15) 0.0055(12) 0.0041(12) 0.0044(12)
C20 0.0172(15) 0.0179(15) 0.0208(16) 0.0044(13) 0.0017(13) 0.0034(12)
C21 0.0194(16) 0.0185(15) 0.0177(15) 0.0044(12) 0.0038(12) 0.0077(12)
C22 0.0251(17) 0.0220(16) 0.0184(16) 0.0074(13) 0.0094(13) 0.0093(13)
C23 0.0161(15) 0.0197(16) 0.0297(18) 0.0012(13) 0.0068(14) 0.0029(13)
C24 0.0230(18) 0.0334(19) 0.040(2) 0.0049(16) 0.0165(16) 0.0004(15)
C25 0.0186(17) 0.0238(17) 0.041(2) 0.0028(15) 0.0088(15) -0.0013(13)
C26 0.0180(17) 0.0285(18) 0.048(2) 0.0083(16) 0.0080(16) 0.0083(14)
C27 0.0318(19) 0.0237(17) 0.0202(16) -0.0008(13) 0.0037(14) 0.0143(14)
C28 0.065(3) 0.0187(17) 0.0244(19) 0.0000(14) -0.0055(18) 0.0156(17)
C29 0.046(2) 0.0247(18) 0.0200(17) -0.0002(14) 0.0017(16) 0.0165(16)
C30 0.042(2) 0.055(3) 0.047(2) -0.007(2) 0.0188(19) 0.024(2)
F1 0.041(14) 0.12(3) 0.073(12) 0.015(15) 0.030(8) 0.048(18)
F2 0.08(2) 0.09(2) 0.11(2) 0.063(19) 0.082(18) 0.021(17)
F3 0.057(16) 0.043(8) 0.10(2) 0.013(13) 0.065(15) 0.024(10)
F4 0.081(15) 0.058(15) 0.031(9) -0.026(8) 0.032(10) -0.022(12)
F5 0.07(2) 0.018(7) 0.057(17) -0.003(11) -0.034(15) 0.001(11)
F6 0.021(8) 0.034(15) 0.08(3) -0.022(15) 0.026(13) -0.005(8)
F7 0.024(8) 0.042(10) 0.054(12) 0.033(10) 0.019(9) 0.013(7)
F8 0.047(9) 0.021(6) 0.041(8) 0.017(5) 0.033(7) 0.023(5)
F9 0.063(17) 0.056(11) 0.031(8) -0.022(7) -0.033(8) 0.040(10)
F10 0.029(14) 0.032(12) 0.043(7) 0.025(7) -0.003(8) -0.009(11)
F11 0.037(3) 0.022(4) 0.024(4) 0.010(3) 0.006(3) 0.013(3)
F12 0.057(8) 0.034(13) 0.078(17) 0.026(12) 0.032(11) 0.022(8)
F101 0.0304(17) 0.034(2) 0.052(3) 0.001(2) -0.0136(19) -0.0031(13)
F102 0.073(3) 0.0236(16) 0.0413(19) 0.0056(14) 0.0114(18) -0.0138(17)
F103 0.045(2) 0.032(2) 0.069(3) -0.0292(19) 0.037(2) -0.0110(15)
F104 0.0503(13) 0.0279(11) 0.0777(16) 0.0111(11) 0.0488(12) 0.0132(10)
F105 0.0589(14) 0.0436(13) 0.0374(12) 0.0228(10) 0.0204(11) 0.0003(11)
F106 0.0327(11) 0.0425(12) 0.0356(12) -0.0018(10) 0.0169(9) -0.0089(9)
F107 0.054(5) 0.044(6) 0.080(7) 0.042(5) 0.022(4) 0.029(4)
F108 0.026(3) 0.041(3) 0.053(5) -0.017(3) -0.019(3) 0.016(2)
F109 0.022(3) 0.040(3) 0.039(4) 0.000(3) 0.009(3) 0.016(2)
F110 0.0412(13) 0.0750(17) 0.0400(13) -0.0207(12) 0.0092(11) 0.0306(12)
F111 0.0476(14) 0.0816(18) 0.0260(12) -0.0248(11) 0.0001(10) 0.0281(13)
F112 0.117(2) 0.0231(12) 0.0817(19) -0.0103(12) 0.0447(18) 0.0134(14)
F113 0.079(4) 0.120(5) 0.136(6) 0.104(5) 0.084(4) 0.082(4)
F114 0.081(3) 0.069(3) 0.101(4) -0.011(3) 0.067(3) 0.014(2)
F115 0.040(2) 0.048(2) 0.100(4) 0.033(2) 0.048(2) 0.0114(17)
F117 0.061(7) 0.069(9) 0.134(9) 0.084(7) 0.066(7) 0.037(6)
F118 0.100(5) 0.023(3) 0.083(6) 0.024(3) 0.072(5) 0.018(3)
F119 0.053(9) 0.008(4) 0.075(6) -0.001(4) -0.041(5) -0.003(5)
F120 0.032(5) 0.012(3) 0.050(3) 0.005(2) 0.016(3) 0.001(3)
F121 0.037(3) 0.022(4) 0.024(4) 0.010(3) 0.006(3) 0.013(3)
F122 0.123(7) 0.037(5) 0.052(6) 0.016(4) -0.041(6) 0.027(6)
F124 0.034(4) 0.150(11) 0.027(4) -0.019(5) 0.005(3) 0.013(6)
F125 0.026(3) 0.039(3) 0.056(6) -0.018(3) -0.015(3) 0.010(2)
F126 0.024(3) 0.116(7) 0.088(5) 0.069(5) -0.006(3) -0.001(3)
F127 0.027(2) 0.076(6) 0.038(3) 0.013(3) 0.012(2) 0.018(3)
F128 0.041(4) 0.049(4) 0.111(8) -0.001(4) -0.015(4) 0.031(3)
F129 0.049(4) 0.063(4) 0.055(4) 0.038(3) -0.012(3) 0.012(3)
F130 0.089(7) 0.029(5) 0.057(4) 0.013(3) 0.005(4) -0.016(4)
F131 0.164(15) 0.031(5) 0.087(6) 0.005(4) 0.064(8) -0.026(7)
F132 0.047(4) 0.023(3) 0.203(15) 0.034(7) 0.009(7) 0.015(3)
F133 0.092(6) 0.058(7) 0.153(10) 0.085(8) 0.060(7) 0.038(5)
F134 0.120(9) 0.097(9) 0.077(6) 0.005(5) 0.074(6) -0.035(6)
F135 0.056(5) 0.029(4) 0.195(12) 0.042(6) 0.081(7) 0.022(4)
C101 0.0161(15) 0.0158(14) 0.0149(15) 0.0069(12) 0.0023(12) 0.0084(12)
C102 0.0187(15) 0.0134(14) 0.0150(15) 0.0053(12) 0.0018(12) 0.0059(12)
C103 0.0206(15) 0.0192(15) 0.0142(15) 0.0076(12) 0.0053(12) 0.0093(12)
C104 0.0219(16) 0.0205(15) 0.0150(15) 0.0039(12) 0.0051(13) 0.0102(13)
C105 0.0161(15) 0.0183(15) 0.0174(15) 0.0027(12) 0.0006(12) 0.0074(12)
C106 0.0159(15) 0.0179(15) 0.0174(15) 0.0047(12) 0.0031(12) 0.0044(12)
C107 0.037(2) 0.0170(16) 0.0271(18) 0.0043(14) 0.0173(15) 0.0057(14)
C108 0.0248(18) 0.0235(17) 0.0267(18) -0.0018(14) 0.0082(15) 0.0035(14)
C109 0.0192(15) 0.0169(15) 0.0150(15) 0.0058(12) 0.0080(12) 0.0045(12)
C110 0.0220(16) 0.0119(14) 0.0145(15) 0.0026(11) 0.0063(12) 0.0056(12)
C111 0.0219(16) 0.0138(14) 0.0180(15) 0.0048(12) 0.0058(12) 0.0049(12)
C112 0.0227(16) 0.0190(15) 0.0128(15) 0.0045(12) 0.0015(12) 0.0025(12)
C113 0.0245(17) 0.0232(16) 0.0181(16) -0.0008(13) 0.0100(13) 0.0050(13)
C114 0.0188(16) 0.0242(16) 0.0207(16) 0.0027(13) 0.0096(13) 0.0087(13)
C115 0.0278(18) 0.0231(18) 0.0226(17) 0.0008(14) -0.0014(15) 0.0095(14)
C116 0.035(2) 0.042(2) 0.031(2) -0.0078(17) 0.0076(17) 0.0121(18)
C117 0.0175(15) 0.0178(15) 0.0114(14) 0.0013(12) 0.0018(12) 0.0028(12)
C118 0.0212(16) 0.0208(16) 0.0161(15) 0.0042(12) 0.0062(13) 0.0066(13)
C119 0.0272(17) 0.0192(15) 0.0206(17) 0.0065(13) 0.0044(14) 0.0039(13)
C120 0.0249(17) 0.0265(17) 0.0244(17) 0.0101(14) 0.0065(14) -0.0037(14)
C121 0.0238(17) 0.0238(17) 0.0300(18) 0.0083(14) 0.0119(14) 0.0053(13)
C122 0.0246(17) 0.0174(15) 0.0241(17) 0.0047(13) 0.0093(14) 0.0048(13)
C123 0.046(2) 0.039(2) 0.069(3) 0.025(2) 0.039(2) 0.0132(19)
C124 0.043(2) 0.033(2) 0.054(2) 0.0251(19) 0.015(2) 0.0087(17)
C125 0.0216(16) 0.0211(15) 0.0146(15) 0.0050(12) 0.0114(12) 0.0116(13)
C126 0.0275(17) 0.0204(16) 0.0196(16) 0.0025(13) 0.0090(13) 0.0112(13)
C127 0.0305(18) 0.039(2) 0.0167(16) 0.0031(14) 0.0071(14) 0.0221(15)
C128 0.044(2) 0.0337(19) 0.0306(19) 0.0187(16) 0.0216(16) 0.0295(16)
C129 0.0346(19) 0.0247(16) 0.038(2) 0.0161(15) 0.0253(16) 0.0170(14)
C130 0.0217(16) 0.0247(16) 0.0302(18) 0.0122(14) 0.0168(14) 0.0099(13)
C131 0.045(2) 0.048(2) 0.030(2) 0.0052(18) 0.0026(18) 0.0290(19)
C132 0.055(3) 0.030(2) 0.068(3) 0.027(2) 0.040(2) 0.0199(18)
B1 0.0183(17) 0.0144(16) 0.0176(17) 0.0026(13) 0.0067(14) 0.0060(13)
C1T 0.070(7) 0.054(6) 0.105(7) 0.029(5) 0.047(6) -0.005(5)
C2T 0.105(5) 0.061(3) 0.150(5) 0.044(4) 0.096(5) 0.018(3)
C3T 0.116(5) 0.056(3) 0.168(6) 0.058(4) 0.111(5) 0.032(3)
C4T 0.106(5) 0.057(3) 0.173(6) 0.044(4) 0.100(5) 0.018(3)

loop_
_atom_type_symbol
_atom_type_description
_atom_type_scat_dispersion_real
_atom_type_scat_dispersion_imag
_atom_type_scat_source
C C 0.0033 0.0016 'International Tables Vol C Tables 4.2.6.8 and 6.1.1.4'
H H 0.0000 0.0000 'International Tables Vol C Tables 4.2.6.8 and 6.1.1.4'
B B 0.0013 0.0007 'International Tables Vol C Tables 4.2.6.8 and 6.1.1.4'
F F 0.0171 0.0103 'International Tables Vol C Tables 4.2.6.8 and 6.1.1.4'
Mo Mo -1.6832 0.6857 'International Tables Vol C Tables 4.2.6.8 and 6.1.1.4'
N N 0.0061 0.0033 'International Tables Vol C Tables 4.2.6.8 and 6.1.1.4'
O O 0.0106 0.0060 'International Tables Vol C Tables 4.2.6.8 and 6.1.1.4'
P P 0.1023 0.0942 'International Tables Vol C Tables 4.2.6.8 and 6.1.1.4'

loop_
_geom_angle_atom_site_label_1
_geom_angle_atom_site_label_2
_geom_angle_atom_site_label_3
_geom_angle
_geom_angle_site_symmetry_1
_geom_angle_site_symmetry_3
P1 Mo1 P2 71.22(3) . .
N1 Mo1 P1 139.75(8) . .
N1 Mo1 P2 80.29(8) . .
N1 Mo1 C2 120.80(12) . .
N1 Mo1 C3 138.33(11) . .
N1 Mo1 C4 108.93(11) . .
N1 Mo1 C5 80.38(12) . .
N1 Mo1 C6 86.24(12) . .
C1 Mo1 P1 79.86(9) . .
C1 Mo1 P2 107.17(9) . .
C1 Mo1 N1 82.16(13) . .
C1 Mo1 C2 96.59(12) . .
C1 Mo1 C3 123.91(13) . .
C1 Mo1 C4 154.98(12) . .
C1 Mo1 C5 134.22(12) . .
C1 Mo1 C6 101.33(12) . .
C2 Mo1 P1 96.91(9) . .
C2 Mo1 P2 150.59(9) . .
C2 Mo1 C3 35.42(11) . .
C2 Mo1 C4 58.40(11) . .
C2 Mo1 C5 58.76(12) . .
C3 Mo1 P1 80.72(8) . .
C3 Mo1 P2 115.17(8) . .
C3 Mo1 C4 34.83(11) . .
C3 Mo1 C5 58.04(11) . .
C4 Mo1 P1 102.36(8) . .
C4 Mo1 P2 96.96(8) . .
C5 Mo1 P1 136.06(8) . .
C5 Mo1 P2 111.03(9) . .
C5 Mo1 C4 34.35(11) . .
C6 Mo1 P1 132.52(10) . .
C6 Mo1 P2 146.29(9) . .
C6 Mo1 C2 35.61(12) . .
C6 Mo1 C3 59.02(12) . .
C6 Mo1 C4 58.57(11) . .
C6 Mo1 C5 35.73(12) . .
C7 P1 Mo1 120.13(10) . .
C7 P1 C19 102.58(13) . .
C7 P1 C21 99.73(13) . .
C19 P1 Mo1 114.76(9) . .
C19 P1 C21 101.74(13) . .
C21 P1 Mo1 115.21(10) . .
C13 P2 Mo1 113.58(10) . .
C13 P2 C20 104.35(14) . .
C13 P2 C22 102.21(14) . .
C20 P2 Mo1 114.08(10) . .
C22 P2 Mo1 119.37(10) . .
C22 P2 C20 101.32(14) . .
Mo1 N1 H1A 115(2) . .
Mo1 N1 H1B 113(2) . .
Mo1 N1 H1C 118(2) . .
H1A N1 H1B 102(3) . .
H1A N1 H1C 102(3) . .
H1B N1 H1C 104(3) . .
C19 N2 C23 112.7(2) . .
C20 N2 C19 111.3(2) . .
C20 N2 C23 114.3(2) . .
C21 N3 C22 111.2(2) . .
C21 N3 C27 114.8(2) . .
C22 N3 C27 114.7(2) . .
O1 C1 Mo1 175.3(3) . .
Mo1 C2 H2 121.1 . .
C3 C2 Mo1 73.18(18) . .
C3 C2 H2 126.1 . .
C6 C2 Mo1 71.41(18) . .
C6 C2 H2 126.1 . .
C6 C2 C3 107.8(3) . .
Mo1 C3 H3 119.9 . .
C2 C3 Mo1 71.40(18) . .
C2 C3 H3 125.8 . .
C2 C3 C4 108.4(3) . .
C4 C3 Mo1 74.69(18) . .
C4 C3 H3 125.8 . .
Mo1 C4 H4 124.0 . .
C3 C4 Mo1 70.48(17) . .
C3 C4 H4 126.2 . .
C5 C4 Mo1 70.95(18) . .
C5 C4 C3 107.5(3) . .
C5 C4 H4 126.2 . .
Mo1 C5 H5 121.1 . .
C4 C5 Mo1 74.70(18) . .
C4 C5 H5 125.7 . .
C4 C5 C6 108.7(3) . .
C6 C5 Mo1 70.22(17) . .
C6 C5 H5 125.7 . .
Mo1 C6 H6 118.7 . .
C2 C6 Mo1 72.98(18) . .
C2 C6 C5 107.6(3) . .
C2 C6 H6 126.2 . .
C5 C6 Mo1 74.05(18) . .
C5 C6 H6 126.2 . .
C8 C7 P1 120.3(2) . .
C8 C7 C12 118.8(3) . .
C12 C7 P1 120.8(2) . .
C7 C8 H8 119.7 . .
C9 C8 C7 120.7(3) . .
C9 C8 H8 119.7 . .
C8 C9 H9 120.1 . .
C10 C9 C8 119.9(3) . .
C10 C9 H9 120.1 . .
C9 C10 H10 119.9 . .
C9 C10 C11 120.1(3) . .
C11 C10 H10 119.9 . .
C10 C11 H11 119.8 . .
C10 C11 C12 120.4(3) . .
C12 C11 H11 119.8 . .
C7 C12 H12 120.0 . .
C11 C12 C7 120.0(3) . .
C11 C12 H12 120.0 . .
C14 C13 P2 122.9(2) . .
C14 C13 C18 118.4(3) . .
C18 C13 P2 118.5(2) . .
C13 C14 H14 119.7 . .
C15 C14 C13 120.5(3) . .
C15 C14 H14 119.7 . .
C14 C15 H15 120.0 . .
C16 C15 C14 120.1(4) . .
C16 C15 H15 120.0 . .
C15 C16 H16 119.9 . .
C17 C16 C15 120.1(3) . .
C17 C16 H16 119.9 . .
C16 C17 H17 120.0 . .
C16 C17 C18 120.0(3) . .
C18 C17 H17 120.0 . .
C13 C18 H18 119.6 . .
C17 C18 C13 120.9(3) . .
C17 C18 H18 119.6 . .
P1 C19 H19A 109.0 . .
P1 C19 H19B 109.0 . .
N2 C19 P1 112.74(19) . .
N2 C19 H19A 109.0 . .
N2 C19 H19B 109.0 . .
H19A C19 H19B 107.8 . .
P2 C20 H20A 109.1 . .
P2 C20 H20B 109.1 . .
N2 C20 P2 112.42(19) . .
N2 C20 H20A 109.1 . .
N2 C20 H20B 109.1 . .
H20A C20 H20B 107.9 . .
P1 C21 H21A 109.1 . .
P1 C21 H21B 109.1 . .
N3 C21 P1 112.28(19) . .
N3 C21 H21A 109.1 . .
N3 C21 H21B 109.1 . .
H21A C21 H21B 107.9 . .
P2 C22 H22A 109.7 . .
P2 C22 H22B 109.7 . .
N3 C22 P2 109.8(2) . .
N3 C22 H22A 109.7 . .
N3 C22 H22B 109.7 . .
H22A C22 H22B 108.2 . .
N2 C23 C24 108.6(2) . .
N2 C23 C25 112.1(2) . .
N2 C23 C26 109.5(3) . .
C24 C23 C25 110.3(3) . .
C24 C23 C26 107.0(3) . .
C26 C23 C25 109.2(3) . .
C23 C24 H24A 109.5 . .
C23 C24 H24B 109.5 . .
C23 C24 H24C 109.5 . .
H24A C24 H24B 109.5 . .
H24A C24 H24C 109.5 . .
H24B C24 H24C 109.5 . .
C23 C25 H25A 109.5 . .
C23 C25 H25B 109.5 . .
C23 C25 H25C 109.5 . .
H25A C25 H25B 109.5 . .
H25A C25 H25C 109.5 . .
H25B C25 H25C 109.5 . .
C23 C26 H26A 109.5 . .
C23 C26 H26B 109.5 . .
C23 C26 H26C 109.5 . .
H26A C26 H26B 109.5 . .
H26A C26 H26C 109.5 . .
H26B C26 H26C 109.5 . .
N3 C27 C28 108.0(3) . .
N3 C27 C29 108.6(2) . .
N3 C27 C30 112.1(3) . .
C29 C27 C28 107.2(3) . .
C30 C27 C28 110.3(3) . .
C30 C27 C29 110.4(3) . .
C27 C28 H28A 109.5 . .
C27 C28 H28B 109.5 . .
C27 C28 H28C 109.5 . .
H28A C28 H28B 109.5 . .
H28A C28 H28C 109.5 . .
H28B C28 H28C 109.5 . .
C27 C29 H29A 109.5 . .
C27 C29 H29B 109.5 . .
C27 C29 H29C 109.5 . .
H29A C29 H29B 109.5 . .
H29A C29 H29C 109.5 . .
H29B C29 H29C 109.5 . .
C27 C30 H30A 109.5 . .
C27 C30 H30B 109.5 . .
C27 C30 H30C 109.5 . .
H30A C30 H30B 109.5 . .
H30A C30 H30C 109.5 . .
H30B C30 H30C 109.5 . .
C102 C101 B1 121.2(2) . .
C106 C101 C102 115.1(3) . .
C106 C101 B1 123.5(3) . .
C101 C102 H102 118.8 . .
C103 C102 C101 122.4(3) . .
C103 C102 H102 118.8 . .
C102 C103 C104 120.9(3) . .
C102 C103 C107 120.7(3) . .
C104 C103 C107 118.4(3) . .
C103 C104 H104 120.9 . .
C105 C104 C103 118.1(3) . .
C105 C104 H104 120.9 . .
C104 C105 C106 120.8(3) . .
C104 C105 C108 120.4(3) . .
C106 C105 C108 118.8(3) . .
C101 C106 C105 122.7(3) . .
C101 C106 H106 118.7 . .
C105 C106 H106 118.7 . .
F104 C107 F105 105.1(3) . .
F104 C107 C103 112.6(3) . .
F105 C107 C103 112.2(3) . .
F106 C107 F104 106.5(3) . .
F106 C107 F105 106.3(3) . .
F106 C107 C103 113.6(3) . .
F4 C108 C105 107.8(13) . .
F5 C108 F4 105.2(19) . .
F5 C108 C105 113.4(13) . .
F6 C108 F4 100(2) . .
F6 C108 F5 116(3) . .
F6 C108 C105 113(2) . .
F101 C108 F102 104.1(4) . .
F101 C108 C105 112.9(4) . .
F102 C108 C105 112.4(3) . .
F103 C108 F101 107.5(4) . .
F103 C108 F102 105.5(3) . .
F103 C108 C105 113.7(3) . .
C110 C109 C114 115.1(3) . .
C110 C109 B1 124.3(2) . .
C114 C109 B1 120.3(3) . .
C109 C110 H110 118.8 . .
C109 C110 C111 122.5(3) . .
C111 C110 H110 118.8 . .
C110 C111 C115 119.2(3) . .
C112 C111 C110 121.0(3) . .
C112 C111 C115 119.7(3) . .
C111 C112 H112 121.0 . .
C111 C112 C113 117.9(3) . .
C113 C112 H112 121.0 . .
C112 C113 C116 119.1(3) . .
C114 C113 C112 120.9(3) . .
C114 C113 C116 120.0(3) . .
C109 C114 H114 118.7 . .
C113 C114 C109 122.5(3) . .
C113 C114 H114 118.7 . .
F7 C115 F8 106.4(18) . .
F7 C115 F9 114(2) . .
F7 C115 C111 116.8(17) . .
F8 C115 C111 109.1(14) . .
F9 C115 F8 99(3) . .
F9 C115 C111 110.2(17) . .
F107 C115 F108 108.6(10) . .
F107 C115 F109 105.0(9) . .
F107 C115 C111 114.0(8) . .
F108 C115 F109 103.0(9) . .
F108 C115 C111 113.5(7) . .
F109 C115 C111 111.8(7) . .
F110 C116 F111 106.5(3) . .
F110 C116 C113 112.5(3) . .
F111 C116 C113 112.4(3) . .
F112 C116 F110 106.4(3) . .
F112 C116 F111 105.9(3) . .
F112 C116 C113 112.7(3) . .
C118 C117 B1 120.2(3) . .
C122 C117 C118 115.3(3) . .
C122 C117 B1 124.3(3) . .
C117 C118 H118 118.5 . .
C119 C118 C117 122.9(3) . .
C119 C118 H118 118.5 . .
C118 C119 C120 120.4(3) . .
C118 C119 C124 119.1(3) . .
C120 C119 C124 120.6(3) . .
C119 C120 H120 121.0 . .
C121 C120 C119 118.1(3) . .
C121 C120 H120 121.0 . .
C120 C121 C122 120.9(3) . .
C120 C121 C123 119.6(3) . .
C122 C121 C123 119.5(3) . .
C117 C122 H122 118.8 . .
C121 C122 C117 122.4(3) . .
C121 C122 H122 118.8 . .
F1 C123 C121 105.5(15) . .
F2 C123 F1 106(3) . .
F2 C123 C121 119(2) . .
F3 C123 F1 99(2) . .
F3 C123 F2 105(2) . .
F3 C123 C121 119.1(13) . .
F113 C123 F114 105.8(4) . .
F113 C123 F115 108.2(4) . .
F113 C123 C121 113.6(4) . .
F114 C123 C121 111.0(4) . .
F115 C123 F114 104.6(4) . .
F115 C123 C121 113.0(4) . .
F10 C124 C119 105.1(16) . .
F11 C124 F10 95.8(16) . .
F11 C124 C119 113.4(12) . .
F12 C124 F10 97(2) . .
F12 C124 F11 122.3(19) . .
F12 C124 C119 116.8(14) . .
F117 C124 C119 110.5(5) . .
F118 C124 F120 101.0(5) . .
F118 C124 C119 111.7(4) . .
F119 C124 F117 116.2(8) . .
F119 C124 F121 106.7(9) . .
F119 C124 C119 116.3(7) . .
F120 C124 C119 109.5(5) . .
F121 C124 F117 96.9(7) . .
F121 C124 C119 108.0(6) . .
F122 C124 F118 112.8(7) . .
F122 C124 F120 102.2(8) . .
F122 C124 C119 117.7(7) . .
C126 C125 B1 122.1(3) . .
C130 C125 C126 115.3(3) . .
C130 C125 B1 122.5(3) . .
C125 C126 H126 119.0 . .
C127 C126 C125 121.9(3) . .
C127 C126 H126 119.0 . .
C126 C127 C131 119.6(3) . .
C128 C127 C126 120.9(3) . .
C128 C127 C131 119.5(3) . .
C127 C128 H128 120.8 . .
C129 C128 C127 118.4(3) . .
C129 C128 H128 120.8 . .
C128 C129 C130 120.7(3) . .
C128 C129 C132 120.7(3) . .
C130 C129 C132 118.5(3) . .
C125 C130 H130 118.7 . .
C129 C130 C125 122.6(3) . .
C129 C130 H130 118.7 . .
F124 C131 F126 98.9(7) . .
F124 C131 F128 108.7(6) . .
F124 C131 C127 122.2(6) . .
F125 C131 F129 101.0(5) . .
F125 C131 C127 110.5(5) . .
F127 C131 F125 118.9(7) . .
F127 C131 F129 105.2(5) . .
F127 C131 C127 113.6(4) . .
F128 C131 F126 94.3(6) . .
F128 C131 C127 115.9(4) . .
F129 C131 C127 105.7(4) . .
C127 C131 F126 111.9(3) . .
F130 C132 C129 113.8(6) . .
F131 C132 F133 107.7(8) . .
F131 C132 F135 112.7(11) . .
F131 C132 C129 115.5(7) . .
F132 C132 F130 105.7(8) . .
F132 C132 F134 109.1(9) . .
F132 C132 C129 115.1(6) . .
F133 C132 C129 109.2(8) . .
F134 C132 F130 100.0(9) . .
F134 C132 C129 112.0(8) . .
F135 C132 F133 99.9(7) . .
F135 C132 C129 110.5(6) . .
C101 B1 C125 104.9(2) . .
C109 B1 C101 111.9(2) . .
C109 B1 C125 111.2(2) . .
C117 B1 C101 111.8(2) . .
C117 B1 C109 104.4(2) . .
C117 B1 C125 112.8(2) . .
H1TA C1T H1TB 109.5 . .
H1TA C1T H1TC 109.5 . .
H1TB C1T H1TC 109.5 . .
C2T C1T H1TA 109.5 . .
C2T C1T H1TB 109.5 . .
C2T C1T H1TC 109.5 . .
C3T C2T C1T 117.5(8) . .
C3T C2T H2T 121.0 . .
C3T C2T C4T 118.0(7) . 2
C4T C2T C1T 124.2(6) 2 .
C4T C2T H2T 121.0 2 .
C2T C3T H3T 119.3 . .
C2T C3T C4T 121.4(7) . .
C4T C3T H3T 119.3 . .
C2T C4T H4T 119.7 2 .
C3T C4T C2T 120.6(6) . 2
C3T C4T H4T 119.7 . .

loop_
_geom_bond_atom_site_label_1
_geom_bond_atom_site_label_2
_geom_bond_distance
_geom_bond_site_symmetry_2
Mo1 P1 2.4268(8) .
Mo1 P2 2.4657(8) .
Mo1 N1 2.269(3) .
Mo1 C1 1.922(3) .
Mo1 C2 2.312(3) .
Mo1 C3 2.335(3) .
Mo1 C4 2.389(3) .
Mo1 C5 2.342(3) .
Mo1 C6 2.292(3) .
P1 C7 1.831(3) .
P1 C19 1.852(3) .
P1 C21 1.855(3) .
P2 C13 1.830(3) .
P2 C20 1.851(3) .
P2 C22 1.848(3) .
O1 C1 1.176(4) .
N1 H1A 0.98(3) .
N1 H1B 0.98(3) .
N1 H1C 0.96(4) .
N2 C19 1.469(3) .
N2 C20 1.464(4) .
N2 C23 1.508(4) .
N3 C21 1.457(4) .
N3 C22 1.457(4) .
N3 C27 1.509(4) .
C2 H2 0.9500 .
C2 C3 1.414(4) .
C2 C6 1.408(5) .
C3 H3 0.9500 .
C3 C4 1.415(4) .
C4 H4 0.9500 .
C4 C5 1.398(4) .
C5 H5 0.9500 .
C5 C6 1.422(5) .
C6 H6 0.9500 .
C7 C8 1.390(4) .
C7 C12 1.391(4) .
C8 H8 0.9500 .
C8 C9 1.386(4) .
C9 H9 0.9500 .
C9 C10 1.374(5) .
C10 H10 0.9500 .
C10 C11 1.377(5) .
C11 H11 0.9500 .
C11 C12 1.386(4) .
C12 H12 0.9500 .
C13 C14 1.389(5) .
C13 C18 1.400(4) .
C14 H14 0.9500 .
C14 C15 1.384(5) .
C15 H15 0.9500 .
C15 C16 1.384(5) .
C16 H16 0.9500 .
C16 C17 1.375(5) .
C17 H17 0.9500 .
C17 C18 1.379(4) .
C18 H18 0.9500 .
C19 H19A 0.9900 .
C19 H19B 0.9900 .
C20 H20A 0.9900 .
C20 H20B 0.9900 .
C21 H21A 0.9900 .
C21 H21B 0.9900 .
C22 H22A 0.9900 .
C22 H22B 0.9900 .
C23 C24 1.530(5) .
C23 C25 1.536(4) .
C23 C26 1.534(4) .
C24 H24A 0.9800 .
C24 H24B 0.9800 .
C24 H24C 0.9800 .
C25 H25A 0.9800 .
C25 H25B 0.9800 .
C25 H25C 0.9800 .
C26 H26A 0.9800 .
C26 H26B 0.9800 .
C26 H26C 0.9800 .
C27 C28 1.532(5) .
C27 C29 1.524(4) .
C27 C30 1.522(5) .
C28 H28A 0.9800 .
C28 H28B 0.9800 .
C28 H28C 0.9800 .
C29 H29A 0.9800 .
C29 H29B 0.9800 .
C29 H29C 0.9800 .
C30 H30A 0.9800 .
C30 H30B 0.9800 .
C30 H30C 0.9800 .
F1 C123 1.45(4) .
F2 C123 1.21(4) .
F3 C123 1.17(3) .
F4 C108 1.36(3) .
F5 C108 1.19(3) .
F6 C108 1.18(4) .
F7 C115 1.22(4) .
F8 C115 1.42(3) .
F9 C115 1.33(2) .
F10 C124 1.364(14) .
F11 C124 1.324(14) .
F12 C124 1.324(14) .
F101 C108 1.342(6) .
F102 C108 1.351(5) .
F103 C108 1.323(5) .
F104 C107 1.341(4) .
F105 C107 1.342(4) .
F106 C107 1.329(4) .
F107 C115 1.295(17) .
F108 C115 1.347(11) .
F109 C115 1.388(14) .
F110 C116 1.335(4) .
F111 C116 1.338(4) .
F112 C116 1.325(5) .
F113 C123 1.304(6) .
F114 C123 1.357(7) .
F115 C123 1.330(6) .
F117 C124 1.380(9) .
F118 C124 1.359(7) .
F119 C124 1.286(10) .
F120 C124 1.381(8) .
F121 C124 1.375(9) .
F122 C124 1.277(9) .
F124 C131 1.256(11) .
F125 C131 1.257(10) .
F126 C131 1.505(8) .
F127 C131 1.200(6) .
F128 C131 1.319(6) .
F129 C131 1.460(6) .
F130 C132 1.369(12) .
F131 C132 1.233(13) .
F132 C132 1.279(11) .
F133 C132 1.380(12) .
F134 C132 1.306(13) .
F135 C132 1.322(12) .
C101 C102 1.408(4) .
C101 C106 1.394(4) .
C101 B1 1.645(4) .
C102 H102 0.9500 .
C102 C103 1.387(4) .
C103 C104 1.389(4) .
C103 C107 1.490(4) .
C104 H104 0.9500 .
C104 C105 1.375(4) .
C105 C106 1.398(4) .
C105 C108 1.498(4) .
C106 H106 0.9500 .
C109 C110 1.390(4) .
C109 C114 1.409(4) .
C109 B1 1.640(4) .
C110 H110 0.9500 .
C110 C111 1.393(4) .
C111 C112 1.378(4) .
C111 C115 1.490(4) .
C112 H112 0.9500 .
C112 C113 1.383(4) .
C113 C114 1.383(4) .
C113 C116 1.499(4) .
C114 H114 0.9500 .
C117 C118 1.402(4) .
C117 C122 1.392(4) .
C117 B1 1.631(4) .
C118 H118 0.9500 .
C118 C119 1.381(4) .
C119 C120 1.387(4) .
C119 C124 1.506(5) .
C120 H120 0.9500 .
C120 C121 1.384(4) .
C121 C122 1.388(4) .
C121 C123 1.500(5) .
C122 H122 0.9500 .
C125 C126 1.403(4) .
C125 C130 1.398(4) .
C125 B1 1.648(4) .
C126 H126 0.9500 .
C126 C127 1.397(4) .
C127 C128 1.383(5) .
C127 C131 1.494(5) .
C128 H128 0.9500 .
C128 C129 1.370(5) .
C129 C130 1.397(4) .
C129 C132 1.495(5) .
C130 H130 0.9500 .
C1T H1TA 0.9800 .
C1T H1TB 0.9800 .
C1T H1TC 0.9800 .
C1T C2T 1.709(12) .
C2T H2T 0.9500 .
C2T C3T 1.306(7) .
C2T C4T 1.433(9) 2
C3T H3T 0.9500 .
C3T C4T 1.398(9) .
C4T C2T 1.433(9) 2
C4T H4T 0.9500 .

loop_
_geom_torsion_atom_site_label_1
_geom_torsion_atom_site_label_2
_geom_torsion_atom_site_label_3
_geom_torsion_atom_site_label_4
_geom_torsion
_geom_torsion_site_symmetry_1
_geom_torsion_site_symmetry_4
Mo1 P1 C7 C8 -164.4(2) . .
Mo1 P1 C7 C12 18.4(3) . .
Mo1 P1 C19 N2 -13.1(2) . .
Mo1 P1 C21 N3 79.4(2) . .
Mo1 P2 C13 C14 -107.0(3) . .
Mo1 P2 C13 C18 67.4(3) . .
Mo1 P2 C20 N2 15.3(2) . .
Mo1 P2 C22 N3 -73.0(2) . .
Mo1 C2 C3 C4 66.1(2) . .
Mo1 C2 C6 C5 -66.5(2) . .
Mo1 C3 C4 C5 61.6(2) . .
Mo1 C4 C5 C6 62.4(2) . .
Mo1 C5 C6 C2 65.8(2) . .
P1 C7 C8 C9 -177.6(2) . .
P1 C7 C12 C11 178.0(2) . .
P2 C13 C14 C15 174.3(3) . .
P2 C13 C18 C17 -175.9(3) . .
C2 C3 C4 Mo1 -63.9(2) . .
C2 C3 C4 C5 -2.3(3) . .
C3 C2 C6 Mo1 64.6(2) . .
C3 C2 C6 C5 -1.9(4) . .
C3 C4 C5 Mo1 -61.3(2) . .
C3 C4 C5 C6 1.1(4) . .
C4 C5 C6 Mo1 -65.3(2) . .
C4 C5 C6 C2 0.5(4) . .
C6 C2 C3 Mo1 -63.5(2) . .
C6 C2 C3 C4 2.6(4) . .
C7 P1 C19 N2 -145.2(2) . .
C7 P1 C21 N3 -150.6(2) . .
C7 C8 C9 C10 -0.2(5) . .
C8 C7 C12 C11 0.8(4) . .
C8 C9 C10 C11 0.2(5) . .
C9 C10 C11 C12 0.2(5) . .
C10 C11 C12 C7 -0.8(5) . .
C12 C7 C8 C9 -0.4(5) . .
C13 P2 C20 N2 139.8(2) . .
C13 P2 C22 N3 160.7(2) . .
C13 C14 C15 C16 1.2(6) . .
C14 C13 C18 C17 -1.2(5) . .
C14 C15 C16 C17 -1.0(7) . .
C15 C16 C17 C18 -0.3(6) . .
C16 C17 C18 C13 1.4(5) . .
C18 C13 C14 C15 -0.1(6) . .
C19 P1 C7 C8 -35.7(3) . .
C19 P1 C7 C12 147.1(2) . .
C19 P1 C21 N3 -45.4(2) . .
C19 N2 C20 P2 66.2(3) . .
C19 N2 C23 C24 -63.9(3) . .
C19 N2 C23 C25 58.2(3) . .
C19 N2 C23 C26 179.6(2) . .
C20 P2 C13 C14 128.1(3) . .
C20 P2 C13 C18 -57.4(3) . .
C20 P2 C22 N3 53.1(2) . .
C20 N2 C19 P1 -68.3(3) . .
C20 N2 C23 C24 167.8(2) . .
C20 N2 C23 C25 -70.1(3) . .
C20 N2 C23 C26 51.3(3) . .
C21 P1 C7 C8 68.8(3) . .
C21 P1 C7 C12 -108.4(3) . .
C21 P1 C19 N2 111.9(2) . .
C21 N3 C22 P2 67.7(3) . .
C21 N3 C27 C28 -60.2(3) . .
C21 N3 C27 C29 -176.2(3) . .
C21 N3 C27 C30 61.6(4) . .
C22 P2 C13 C14 22.9(3) . .
C22 P2 C13 C18 -162.7(3) . .
C22 P2 C20 N2 -114.3(2) . .
C22 N3 C21 P1 -73.1(3) . .
C22 N3 C27 C28 169.2(3) . .
C22 N3 C27 C29 53.2(4) . .
C22 N3 C27 C30 -69.0(3) . .
C23 N2 C19 P1 161.85(19) . .
C23 N2 C20 P2 -164.76(19) . .
C27 N3 C21 P1 154.6(2) . .
C27 N3 C22 P2 -160.0(2) . .
C101 C102 C103 C104 -0.4(4) . .
C101 C102 C103 C107 178.7(3) . .
C102 C101 C106 C105 1.3(4) . .
C102 C101 B1 C109 -46.4(3) . .
C102 C101 B1 C117 -163.1(2) . .
C102 C101 B1 C125 74.3(3) . .
C102 C103 C104 C105 0.3(4) . .
C102 C103 C107 F104 142.6(3) . .
C102 C103 C107 F105 -99.1(3) . .
C102 C103 C107 F106 21.5(4) . .
C103 C104 C105 C106 0.6(4) . .
C103 C104 C105 C108 -179.3(3) . .
C104 C103 C107 F104 -38.3(4) . .
C104 C103 C107 F105 79.9(3) . .
C104 C103 C107 F106 -159.4(3) . .
C104 C105 C106 C101 -1.4(4) . .
C104 C105 C108 F4 -28(3) . .
C104 C105 C108 F5 88(4) . .
C104 C105 C108 F6 -137(3) . .
C104 C105 C108 F101 -115.0(5) . .
C104 C105 C108 F102 127.7(5) . .
C104 C105 C108 F103 7.8(6) . .
C106 C101 C102 C103 -0.4(4) . .
C106 C101 B1 C109 138.9(3) . .
C106 C101 B1 C117 22.1(4) . .
C106 C101 B1 C125 -100.4(3) . .
C106 C105 C108 F4 152(3) . .
C106 C105 C108 F5 -92(4) . .
C106 C105 C108 F6 43(3) . .
C106 C105 C108 F101 65.2(5) . .
C106 C105 C108 F102 -52.2(5) . .
C106 C105 C108 F103 -172.0(5) . .
C107 C103 C104 C105 -178.8(3) . .
C108 C105 C106 C101 178.4(3) . .
C109 C110 C111 C112 -0.7(5) . .
C109 C110 C111 C115 176.7(3) . .
C110 C109 C114 C113 1.9(4) . .
C110 C109 B1 C101 -24.7(4) . .
C110 C109 B1 C117 96.4(3) . .
C110 C109 B1 C125 -141.7(3) . .
C110 C111 C112 C113 1.8(4) . .
C110 C111 C115 F7 58(2) . .
C110 C111 C115 F8 -62.6(13) . .
C110 C111 C115 F9 -170(4) . .
C110 C111 C115 F107 -70.8(11) . .
C110 C111 C115 F108 164.1(12) . .
C110 C111 C115 F109 48.2(8) . .
C111 C112 C113 C114 -1.0(5) . .
C111 C112 C113 C116 -178.5(3) . .
C112 C111 C115 F7 -124(2) . .
C112 C111 C115 F8 114.9(13) . .
C112 C111 C115 F9 7(4) . .
C112 C111 C115 F107 106.7(10) . .
C112 C111 C115 F108 -18.4(12) . .
C112 C111 C115 F109 -134.4(7) . .
C112 C113 C114 C109 -0.9(5) . .
C112 C113 C116 F110 -149.3(3) . .
C112 C113 C116 F111 -29.1(5) . .
C112 C113 C116 F112 90.4(4) . .
C114 C109 C110 C111 -1.1(4) . .
C114 C109 B1 C101 161.5(3) . .
C114 C109 B1 C117 -77.4(3) . .
C114 C109 B1 C125 44.5(4) . .
C114 C113 C116 F110 33.2(5) . .
C114 C113 C116 F111 153.3(3) . .
C114 C113 C116 F112 -87.1(4) . .
C115 C111 C112 C113 -175.6(3) . .
C116 C113 C114 C109 176.6(3) . .
C117 C118 C119 C120 -1.0(5) . .
C117 C118 C119 C124 178.4(3) . .
C118 C117 C122 C121 -1.2(4) . .
C118 C117 B1 C101 43.9(3) . .
C118 C117 B1 C109 -77.3(3) . .
C118 C117 B1 C125 161.8(2) . .
C118 C119 C120 C121 -0.8(5) . .
C118 C119 C124 F10 125.2(14) . .
C118 C119 C124 F11 -131.6(14) . .
C118 C119 C124 F12 19(2) . .
C118 C119 C124 F117 152.6(8) . .
C118 C119 C124 F118 -160.0(5) . .
C118 C119 C124 F119 -72.1(9) . .
C118 C119 C124 F120 -48.9(6) . .
C118 C119 C124 F121 47.8(7) . .
C118 C119 C124 F122 67.1(9) . .
C119 C120 C121 C122 1.5(5) . .
C119 C120 C121 C123 -178.8(3) . .
C120 C119 C124 F10 -55.4(14) . .
C120 C119 C124 F11 47.9(15) . .
C120 C119 C124 F12 -161.5(19) . .
C120 C119 C124 F117 -28.0(9) . .
C120 C119 C124 F118 19.5(7) . .
C120 C119 C124 F119 107.3(8) . .
C120 C119 C124 F120 130.5(5) . .
C120 C119 C124 F121 -132.8(6) . .
C120 C119 C124 F122 -113.4(9) . .
C120 C121 C122 C117 -0.5(5) . .
C120 C121 C123 F1 -105(3) . .
C120 C121 C123 F2 14(4) . .
C120 C121 C123 F3 146(3) . .
C120 C121 C123 F113 -140.4(6) . .
C120 C121 C123 F114 100.5(6) . .
C120 C121 C123 F115 -16.6(6) . .
C122 C117 C118 C119 1.9(4) . .
C122 C117 B1 C101 -141.5(3) . .
C122 C117 B1 C109 97.3(3) . .
C122 C117 B1 C125 -23.6(4) . .
C122 C121 C123 F1 75(3) . .
C122 C121 C123 F2 -166(4) . .
C122 C121 C123 F3 -35(4) . .
C122 C121 C123 F113 39.3(7) . .
C122 C121 C123 F114 -79.8(6) . .
C122 C121 C123 F115 163.0(4) . .
C123 C121 C122 C117 179.8(3) . .
C124 C119 C120 C121 179.8(3) . .
C125 C126 C127 C128 -0.1(5) . .
C125 C126 C127 C131 -179.4(3) . .
C126 C125 C130 C129 2.0(4) . .
C126 C125 B1 C101 79.2(3) . .
C126 C125 B1 C109 -159.6(3) . .
C126 C125 B1 C117 -42.7(4) . .
C126 C127 C128 C129 0.8(5) . .
C126 C127 C131 F124 -80.8(9) . .
C126 C127 C131 F125 -52.7(7) . .
C126 C127 C131 F126 36.0(6) . .
C126 C127 C131 F127 84.0(6) . .
C126 C127 C131 F128 142.6(6) . .
C126 C127 C131 F129 -161.2(4) . .
C127 C128 C129 C130 -0.1(5) . .
C127 C128 C129 C132 -178.5(3) . .
C128 C127 C131 F124 99.9(9) . .
C128 C127 C131 F125 128.0(7) . .
C128 C127 C131 F126 -143.3(5) . .
C128 C127 C131 F127 -95.3(6) . .
C128 C127 C131 F128 -36.7(8) . .
C128 C127 C131 F129 19.5(5) . .
C128 C129 C130 C125 -1.4(5) . .
C128 C129 C132 F130 146.5(9) . .
C128 C129 C132 F131 111.3(15) . .
C128 C129 C132 F132 24.3(15) . .
C128 C129 C132 F133 -10.2(9) . .
C128 C129 C132 F134 -101.0(11) . .
C128 C129 C132 F135 -119.2(9) . .
C130 C125 C126 C127 -1.3(4) . .
C130 C125 B1 C101 -97.4(3) . .
C130 C125 B1 C109 23.8(4) . .
C130 C125 B1 C117 140.7(3) . .
C130 C129 C132 F130 -32.0(10) . .
C130 C129 C132 F131 -67.1(15) . .
C130 C129 C132 F132 -154.2(14) . .
C130 C129 C132 F133 171.3(8) . .
C130 C129 C132 F134 80.5(11) . .
C130 C129 C132 F135 62.3(9) . .
C131 C127 C128 C129 -179.9(3) . .
C132 C129 C130 C125 177.0(3) . .
B1 C101 C102 C103 -175.5(2) . .
B1 C101 C106 C105 176.3(3) . .
B1 C109 C110 C111 -175.3(3) . .
B1 C109 C114 C113 176.3(3) . .
B1 C117 C118 C119 177.1(3) . .
B1 C117 C122 C121 -176.1(3) . .
B1 C125 C126 C127 -178.1(3) . .
B1 C125 C130 C129 178.9(3) . .
C1T C2T C3T C4T -176.2(5) . .
C2T C3T C4T C2T 1.6(9) . 2
C4T C2T C3T C4T -1.5(9) 2 .
